data_7118096
loop_
_publ_author_name
'Shohei Kato'
'Yuma Serizawa'
'Daisuke Sakamaki'
'Shu Seki'
'Yoshihiro Miyake'
'Hiroshi Shinokubo'

_publ_section_title
;
 Diversity-oriented synthesis of tetrathia[8]circulenes by sequential C-H
 borylation and annulation
;
_journal_name_full Chem.Commun.
_journal_page_first 16944
_journal_paper_doi 10.1039/C5cc06921A
_journal_volume 51
_journal_year 2015
_chemical_formula_sum 'C15.5 H9 Cl S2'
_chemical_formula_weight 294.80
_chemical_name_common 5
_chemical_name_systematic
; 
 ? 
;
_space_group_IT_number 29
_symmetry_cell_setting orthorhombic
_symmetry_Int_Tables_number 29
_symmetry_space_group_name_Hall 'P 2c -2ac'
_symmetry_space_group_name_H-M 'P c a 21'
_atom_sites_solution_hydrogens geom
_atom_sites_solution_primary direct
_atom_sites_solution_secondary difmap
_audit_creation_method SHELXL-97
_audit_update_record
;
2015-06-06 deposited with the CCDC.
2015-09-29 downloaded from the CCDC.
;
_cell_angle_alpha 90.00
_cell_angle_beta 90.00
_cell_angle_gamma 90.00
_cell_formula_units_Z 8
_cell_length_a 25.926(9)
_cell_length_b 10.268(4)
_cell_length_c 9.738(3)
_cell_measurement_reflns_used 8661
_cell_measurement_temperature 103(2)
_cell_measurement_theta_max 27.49
_cell_measurement_theta_min 3.08
_cell_volume 2592.3(16)
_computing_cell_refinement CrystalClear
_computing_data_collection 'CrystalClear (Rigaku Inc., 2008)'
_computing_data_reduction CrystalClear
_computing_molecular_graphics 'CrystalStructure 4.0'
_computing_publication_material 'CrystalStructure 4.0 (Rigaku, 2010)'
_computing_structure_refinement 'SHELXL97 (Sheldrick, 2008)'
_computing_structure_solution SIR97
_diffrn_ambient_temperature 103(2)
_diffrn_detector_area_resol_mean 28.5714
_diffrn_measured_fraction_theta_full 0.997
_diffrn_measured_fraction_theta_max 0.997
_diffrn_measurement_device_type 'Rigaku Saturn724'
_diffrn_measurement_method dtprofit.ref
_diffrn_radiation_monochromator graphite
_diffrn_radiation_source 'fine-focus sealed tube'
_diffrn_radiation_type MoK\a
_diffrn_radiation_wavelength 0.71075
_diffrn_reflns_av_R_equivalents 0.1002
_diffrn_reflns_av_sigmaI/netI 0.0681
_diffrn_reflns_limit_h_max 33
_diffrn_reflns_limit_h_min -33
_diffrn_reflns_limit_k_max 12
_diffrn_reflns_limit_k_min -13
_diffrn_reflns_limit_l_max 12
_diffrn_reflns_limit_l_min -12
_diffrn_reflns_number 20243
_diffrn_reflns_theta_full 27.50
_diffrn_reflns_theta_max 27.50
_diffrn_reflns_theta_min 3.08
_exptl_absorpt_coefficient_mu 0.594
_exptl_absorpt_correction_T_max 0.9824
_exptl_absorpt_correction_T_min 0.8326
_exptl_absorpt_correction_type none
_exptl_crystal_colour colorless
_exptl_crystal_density_diffrn 1.511
_exptl_crystal_density_method 'not measured'
_exptl_crystal_description prism
_exptl_crystal_F_000 1208
_exptl_crystal_size_max 0.32
_exptl_crystal_size_mid 0.06
_exptl_crystal_size_min 0.03
_refine_diff_density_max 0.611
_refine_diff_density_min -0.769
_refine_diff_density_rms 0.089
_refine_ls_abs_structure_details 'Flack H D (1983), Acta Cryst. A39, 876-881'
_refine_ls_abs_structure_Flack 0.96(9)
_refine_ls_extinction_method none
_refine_ls_goodness_of_fit_ref 1.049
_refine_ls_hydrogen_treatment constr
_refine_ls_matrix_type full
_refine_ls_number_parameters 362
_refine_ls_number_reflns 5937
_refine_ls_number_restraints 1
_refine_ls_restrained_S_all 1.049
_refine_ls_R_factor_all 0.0715
_refine_ls_R_factor_gt 0.0669
_refine_ls_shift/su_max 0.021
_refine_ls_shift/su_mean 0.001
_refine_ls_structure_factor_coef Fsqd
_refine_ls_weighting_details 'calc w=1/[\s^2^(Fo^2^)+(0.1213P)^2^+1.1808P] where P=(Fo^2^+2Fc^2^)/3'
_refine_ls_weighting_scheme calc
_refine_ls_wR_factor_gt 0.1793
_refine_ls_wR_factor_ref 0.1861
_reflns_number_gt 5434
_reflns_number_total 5937
_reflns_threshold_expression >2sigma(I)
_cod_data_source_file c5cc06921a2.cif
_cod_data_source_block shelxl_2
_cod_original_cell_volume 2592.3(15)
_cod_original_formula_sum 'C15.50 H9 Cl S2'
_cod_database_code 7118096

loop_
_symmetry_equiv_pos_as_xyz
'x, y, z'
'-x+1/2, y, z+1/2'
'x+1/2, -y, z'
'-x, -y, z+1/2'

loop_
_atom_site_label
_atom_site_type_symbol
_atom_site_fract_x
_atom_site_fract_y
_atom_site_fract_z
_atom_site_U_iso_or_equiv
_atom_site_adp_type
_atom_site_occupancy
_atom_site_symmetry_multiplicity
_atom_site_calc_flag
_atom_site_refinement_flags
_atom_site_disorder_assembly
_atom_site_disorder_group
Cl1 Cl 0.21695(11) 0.3079(3) 0.1345(4) 0.0530(10) Uani 0.470(6) 1 d P A 1
Cl3 Cl 0.30368(13) 0.4593(3) 0.2251(5) 0.0616(12) Uani 0.470(6) 1 d P A 1
S1 S 0.51647(4) 0.13226(9) 0.24000(10) 0.0278(2) Uani 1 1 d . . .
S2 S 0.41423(4) 0.20547(10) -0.32662(11) 0.0317(2) Uani 1 1 d . . .
S3 S 0.31258(4) -0.29457(10) -0.11067(14) 0.0378(3) Uani 1 1 d . . .
S4 S 0.28474(5) 0.09146(15) 0.37915(15) 0.0506(3) Uani 1 1 d . . .
C1 C 0.36838(15) 0.0975(4) -0.2661(5) 0.0332(8) Uani 1 1 d . . .
H1 H 0.3398 0.0698 -0.3197 0.040 Uiso 1 1 calc R . .
C2 C 0.37661(14) 0.0558(4) -0.1363(4) 0.0257(7) Uani 1 1 d . . .
C3 C 0.35058(13) -0.0641(4) -0.0888(4) 0.0277(8) Uani 1 1 d . . .
C4 C 0.34405(14) -0.1652(4) -0.1825(5) 0.0302(8) Uani 1 1 d . . .
H4 H 0.3557 -0.1626 -0.2749 0.036 Uiso 1 1 calc R . .
C5 C 0.32905(14) -0.0955(4) 0.0438(5) 0.0296(8) Uani 1 1 d . . .
C6 C 0.30709(15) -0.2200(4) 0.0432(5) 0.0318(8) Uani 1 1 d . . .
H6 H 0.2909 -0.2583 0.1208 0.038 Uiso 1 1 calc R . .
C7 C 0.32550(15) -0.0128(4) 0.1650(5) 0.0306(8) Uani 1 1 d . . .
C8 C 0.27886(15) -0.0032(4) 0.2414(5) 0.0353(9) Uani 1 1 d . . .
H8 H 0.2478 -0.0461 0.2164 0.042 Uiso 1 1 calc R . .
C9 C 0.34776(16) 0.1261(4) 0.3480(4) 0.0301(8) Uani 1 1 d . . .
H9 H 0.3685 0.1808 0.4041 0.036 Uiso 1 1 calc R . .
C10 C 0.36544(15) 0.0630(4) 0.2274(4) 0.0280(7) Uani 1 1 d . . .
C11 C 0.49341(14) 0.1601(3) 0.0759(4) 0.0239(7) Uani 1 1 d . . .
C12 C 0.42095(14) 0.0733(3) 0.1894(4) 0.0261(7) Uani 1 1 d . . .
C13 C 0.45755(16) 0.0759(4) 0.2921(4) 0.0272(7) Uani 1 1 d . . .
H13 H 0.4506 0.0489 0.3836 0.033 Uiso 1 1 calc R . .
C14 C 0.44236(14) 0.1127(3) 0.0589(4) 0.0239(7) Uani 1 1 d . . .
C15 C 0.42094(14) 0.1205(3) -0.0752(4) 0.0240(7) Uani 1 1 d . . .
C16 C 0.44766(15) 0.1966(3) -0.1726(4) 0.0265(7) Uani 1 1 d . . .
C17 C 0.52086(14) 0.2286(3) -0.0264(4) 0.0242(7) Uani 1 1 d . . .
C18 C 0.49665(14) 0.2531(3) -0.1504(4) 0.0251(7) Uani 1 1 d . . .
C19 C 0.52129(13) 0.3353(3) -0.2574(4) 0.0256(7) Uani 1 1 d . . .
C20 C 0.53423(14) 0.4654(4) -0.2291(4) 0.0278(8) Uani 1 1 d . . .
H20 H 0.5263 0.5010 -0.1415 0.033 Uiso 1 1 calc R . .
C21 C 0.55808(15) 0.5423(4) -0.3254(5) 0.0319(8) Uani 1 1 d . . .
H21 H 0.5666 0.6300 -0.3043 0.038 Uiso 1 1 calc R . .
C22 C 0.56984(15) 0.4910(4) -0.4547(5) 0.0354(9) Uani 1 1 d . . .
H22 H 0.5858 0.5444 -0.5220 0.042 Uiso 1 1 calc R . .
C23 C 0.55830(16) 0.3626(4) -0.4849(4) 0.0327(9) Uani 1 1 d . . .
H23 H 0.5672 0.3273 -0.5719 0.039 Uiso 1 1 calc R . .
C24 C 0.53349(15) 0.2848(4) -0.3871(4) 0.0290(8) Uani 1 1 d . . .
H24 H 0.5249 0.1972 -0.4087 0.035 Uiso 1 1 calc R . .
C25 C 0.57395(14) 0.2789(3) 0.0018(4) 0.0256(7) Uani 1 1 d . . .
C26 C 0.58170(16) 0.3826(4) 0.0927(4) 0.0295(8) Uani 1 1 d . . .
H26 H 0.5533 0.4186 0.1415 0.035 Uiso 1 1 calc R . .
C27 C 0.63110(17) 0.4331(4) 0.1116(5) 0.0346(9) Uani 1 1 d . . .
H27 H 0.6364 0.5037 0.1731 0.042 Uiso 1 1 calc R . .
C28 C 0.67262(16) 0.3804(4) 0.0407(5) 0.0355(9) Uani 1 1 d . . .
H28 H 0.7062 0.4155 0.0534 0.043 Uiso 1 1 calc R . .
C29 C 0.66540(16) 0.2773(4) -0.0479(5) 0.0371(9) Uani 1 1 d . . .
H29 H 0.6940 0.2407 -0.0950 0.045 Uiso 1 1 calc R . .
C30 C 0.61622(16) 0.2270(4) -0.0684(4) 0.0311(8) Uani 1 1 d . . .
H30 H 0.6113 0.1569 -0.1307 0.037 Uiso 1 1 calc R . .
Cl4 Cl 0.3038(3) 0.3561(7) -0.0153(12) 0.192(5) Uani 0.530(6) 1 d P A 2
Cl5 Cl 0.2554(7) 0.4199(12) 0.2478(12) 0.248(8) Uani 0.530(6) 1 d P A 2
C31 C 0.2789(7) 0.3421(15) 0.107(2) 0.059(4) Uani 0.470(6) 1 d P A 1
H31 H 0.2830 0.3756 0.0125 0.071 Uiso 0.470(6) 1 calc PR A 1
H32 H 0.2993 0.2610 0.1149 0.071 Uiso 0.470(6) 1 calc PR A 1
C32 C 0.3050(13) 0.400(3) 0.141(4) 0.163(17) Uani 0.530(6) 1 d P A 2
H33 H 0.3237 0.4838 0.1416 0.196 Uiso 0.530(6) 1 calc PR A 2
H34 H 0.3281 0.3365 0.1870 0.196 Uiso 0.530(6) 1 calc PR A 2

loop_
_atom_site_aniso_label
_atom_site_aniso_U_11
_atom_site_aniso_U_22
_atom_site_aniso_U_33
_atom_site_aniso_U_23
_atom_site_aniso_U_13
_atom_site_aniso_U_12
Cl1 0.0438(16) 0.0381(14) 0.077(2) 0.0018(12) -0.0063(13) 0.0012(10)
Cl3 0.0385(15) 0.0355(13) 0.111(3) 0.0041(17) -0.0076(18) -0.0022(11)
S1 0.0246(4) 0.0270(4) 0.0316(4) 0.0020(4) -0.0033(4) -0.0009(3)
S2 0.0288(5) 0.0340(5) 0.0322(5) 0.0081(4) -0.0046(4) -0.0060(4)
S3 0.0287(5) 0.0306(5) 0.0539(6) 0.0011(5) -0.0010(5) -0.0063(4)
S4 0.0383(6) 0.0681(8) 0.0455(6) 0.0028(6) 0.0123(5) 0.0092(6)
C1 0.0226(17) 0.0354(19) 0.042(2) 0.0056(18) -0.0064(17) -0.0047(14)
C2 0.0212(16) 0.0261(16) 0.0297(18) 0.0009(14) 0.0009(15) 0.0014(13)
C3 0.0153(15) 0.0288(18) 0.039(2) 0.0009(15) -0.0022(14) -0.0008(13)
C4 0.0181(16) 0.0334(18) 0.039(2) 0.0025(17) 0.0026(15) -0.0006(14)
C5 0.0187(17) 0.0287(18) 0.042(2) 0.0072(17) -0.0009(16) 0.0012(14)
C6 0.0216(17) 0.0309(19) 0.043(2) 0.0058(17) 0.0028(17) -0.0026(14)
C7 0.0233(17) 0.0326(19) 0.036(2) 0.0086(16) 0.0015(16) 0.0029(14)
C8 0.0234(18) 0.043(2) 0.040(2) 0.0120(19) 0.0026(18) 0.0015(15)
C9 0.0280(18) 0.0320(19) 0.030(2) 0.0074(15) 0.0030(15) 0.0057(15)
C10 0.0241(17) 0.0291(17) 0.0307(18) 0.0057(15) 0.0014(15) 0.0022(13)
C11 0.0208(16) 0.0204(15) 0.0307(18) -0.0008(13) 0.0001(14) 0.0027(13)
C12 0.0229(17) 0.0226(15) 0.0329(19) 0.0036(14) 0.0015(15) 0.0022(13)
C13 0.0282(18) 0.0230(16) 0.0304(17) 0.0026(14) 0.0009(15) -0.0006(13)
C14 0.0207(16) 0.0181(15) 0.0328(19) 0.0005(13) 0.0046(14) 0.0010(12)
C15 0.0225(16) 0.0215(15) 0.0280(17) 0.0015(13) 0.0002(14) 0.0011(13)
C16 0.0228(17) 0.0241(17) 0.0325(18) 0.0038(14) 0.0019(15) 0.0021(13)
C17 0.0199(16) 0.0215(15) 0.0311(19) -0.0005(14) 0.0023(14) -0.0005(12)
C18 0.0233(16) 0.0200(15) 0.0320(18) -0.0020(13) 0.0015(14) -0.0007(13)
C19 0.0216(16) 0.0214(15) 0.0337(18) 0.0031(16) -0.0006(15) 0.0021(13)
C20 0.0248(17) 0.0239(16) 0.035(2) -0.0004(14) 0.0011(15) 0.0032(14)
C21 0.0270(18) 0.0250(17) 0.044(2) 0.0063(17) -0.0017(18) 0.0005(14)
C22 0.0209(17) 0.040(2) 0.045(2) 0.0144(19) 0.0016(17) -0.0051(15)
C23 0.0258(19) 0.042(2) 0.0299(19) 0.0016(16) -0.0006(15) -0.0020(16)
C24 0.0262(18) 0.0273(17) 0.034(2) 0.0017(15) 0.0021(16) -0.0029(14)
C25 0.0223(17) 0.0228(16) 0.0318(18) 0.0014(14) 0.0021(15) 0.0003(14)
C26 0.0279(19) 0.0258(17) 0.035(2) -0.0028(15) 0.0014(16) 0.0024(14)
C27 0.034(2) 0.0237(17) 0.046(2) -0.0067(17) -0.0010(19) -0.0036(15)
C28 0.0236(19) 0.031(2) 0.052(3) -0.0005(19) -0.0027(19) -0.0028(15)
C29 0.0233(19) 0.038(2) 0.051(2) -0.0033(19) 0.0064(18) 0.0007(16)
C30 0.0230(18) 0.0325(19) 0.038(2) -0.0066(16) 0.0035(16) 0.0015(15)
Cl4 0.126(5) 0.123(5) 0.328(13) -0.095(7) 0.080(7) -0.068(4)
Cl5 0.325(17) 0.243(11) 0.176(9) 0.010(8) -0.070(10) 0.168(12)
C31 0.068(10) 0.039(6) 0.069(9) 0.004(6) -0.005(9) 0.003(6)
C32 0.16(3) 0.16(3) 0.17(3) 0.09(2) 0.12(2) 0.12(2)

loop_
_atom_type_symbol
_atom_type_description
_atom_type_scat_dispersion_real
_atom_type_scat_dispersion_imag
_atom_type_scat_source
C C 0.0033 0.0016 'International Tables Vol C Tables 4.2.6.8 and 6.1.1.4'
H H 0.0000 0.0000 'International Tables Vol C Tables 4.2.6.8 and 6.1.1.4'
Cl Cl 0.1484 0.1585 'International Tables Vol C Tables 4.2.6.8 and 6.1.1.4'
S S 0.1246 0.1234 'International Tables Vol C Tables 4.2.6.8 and 6.1.1.4'

loop_
_geom_angle_atom_site_label_1
_geom_angle_atom_site_label_2
_geom_angle_atom_site_label_3
_geom_angle
_geom_angle_site_symmetry_1
_geom_angle_site_symmetry_3
C13 S1 C11 91.22(19) . .
C1 S2 C16 90.9(2) . .
C6 S3 C4 92.9(2) . .
C8 S4 C9 93.8(2) . .
C2 C1 S2 114.4(3) . .
C2 C1 H1 122.8 . .
S2 C1 H1 122.8 . .
C1 C2 C15 111.3(3) . .
C1 C2 C3 119.0(4) . .
C15 C2 C3 127.8(3) . .
C4 C3 C5 111.9(3) . .
C4 C3 C2 118.1(4) . .
C5 C3 C2 130.0(4) . .
C3 C4 S3 111.7(3) . .
C3 C4 H4 124.2 . .
S3 C4 H4 124.2 . .
C6 C5 C3 110.9(4) . .
C6 C5 C7 120.7(4) . .
C3 C5 C7 128.3(4) . .
C5 C6 S3 112.6(3) . .
C5 C6 H6 123.7 . .
S3 C6 H6 123.7 . .
C8 C7 C10 110.8(4) . .
C8 C7 C5 121.2(4) . .
C10 C7 C5 128.0(3) . .
C7 C8 S4 112.6(3) . .
C7 C8 H8 123.7 . .
S4 C8 H8 123.7 . .
C10 C9 S4 111.3(3) . .
C10 C9 H9 124.4 . .
S4 C9 H9 124.4 . .
C9 C10 C7 111.5(4) . .
C9 C10 C12 119.1(4) . .
C7 C10 C12 129.2(4) . .
C17 C11 C14 123.9(4) . .
C17 C11 S1 124.0(3) . .
C14 C11 S1 111.9(3) . .
C13 C12 C14 111.6(3) . .
C13 C12 C10 119.1(4) . .
C14 C12 C10 127.6(3) . .
C12 C13 S1 114.0(3) . .
C12 C13 H13 123.0 . .
S1 C13 H13 123.0 . .
C11 C14 C15 116.9(3) . .
C11 C14 C12 110.6(3) . .
C15 C14 C12 132.3(3) . .
C16 C15 C14 117.2(3) . .
C16 C15 C2 111.4(3) . .
C14 C15 C2 131.2(3) . .
C15 C16 C18 124.5(4) . .
C15 C16 S2 111.4(3) . .
C18 C16 S2 124.1(3) . .
C18 C17 C11 118.5(3) . .
C18 C17 C25 121.0(3) . .
C11 C17 C25 120.4(3) . .
C17 C18 C16 117.8(3) . .
C17 C18 C19 121.4(3) . .
C16 C18 C19 120.8(3) . .
C24 C19 C20 118.4(4) . .
C24 C19 C18 121.2(3) . .
C20 C19 C18 120.3(4) . .
C21 C20 C19 121.3(4) . .
C21 C20 H20 119.3 . .
C19 C20 H20 119.3 . .
C20 C21 C22 119.8(4) . .
C20 C21 H21 120.1 . .
C22 C21 H21 120.1 . .
C23 C22 C21 120.2(4) . .
C23 C22 H22 119.9 . .
C21 C22 H22 119.9 . .
C22 C23 C24 119.9(4) . .
C22 C23 H23 120.0 . .
C24 C23 H23 120.0 . .
C23 C24 C19 120.4(4) . .
C23 C24 H24 119.8 . .
C19 C24 H24 119.8 . .
C30 C25 C26 119.1(4) . .
C30 C25 C17 120.0(3) . .
C26 C25 C17 120.7(3) . .
C27 C26 C25 119.9(4) . .
C27 C26 H26 120.1 . .
C25 C26 H26 120.1 . .
C28 C27 C26 120.1(4) . .
C28 C27 H27 120.0 . .
C26 C27 H27 120.0 . .
C29 C28 C27 120.4(4) . .
C29 C28 H28 119.8 . .
C27 C28 H28 119.8 . .
C28 C29 C30 120.0(4) . .
C28 C29 H29 120.0 . .
C30 C29 H29 120.0 . .
C29 C30 C25 120.5(4) . .
C29 C30 H30 119.7 . .
C25 C30 H30 119.7 . .
Cl1 C31 Cl3 112.7(11) . .
Cl1 C31 H31 109.0 . .
Cl3 C31 H31 109.0 . .
Cl1 C31 H32 109.0 . .
Cl3 C31 H32 109.0 . .
H31 C31 H32 107.8 . .
Cl4 C32 Cl5 128(3) . .
Cl4 C32 H33 105.3 . .
Cl5 C32 H33 105.3 . .
Cl4 C32 H34 105.3 . .
Cl5 C32 H34 105.3 . .
H33 C32 H34 106.0 . .

loop_
_geom_bond_atom_site_label_1
_geom_bond_atom_site_label_2
_geom_bond_distance
_geom_bond_site_symmetry_2
Cl1 C31 1.666(18) .
Cl3 C31 1.783(16) .
S1 C13 1.711(4) .
S1 C11 1.730(4) .
S2 C1 1.729(4) .
S2 C16 1.735(4) .
S3 C6 1.689(5) .
S3 C4 1.708(4) .
S4 C8 1.664(5) .
S4 C9 1.699(4) .
C1 C2 1.352(6) .
C1 H1 0.9500 .
C2 C15 1.455(5) .
C2 C3 1.479(5) .
C3 C4 1.392(6) .
C3 C5 1.443(6) .
C4 H4 0.9500 .
C5 C6 1.400(5) .
C5 C7 1.457(6) .
C6 H6 0.9500 .
C7 C8 1.423(5) .
C7 C10 1.430(6) .
C8 H8 0.9500 .
C9 C10 1.417(6) .
C9 H9 0.9500 .
C10 C12 1.490(5) .
C11 C17 1.412(5) .
C11 C14 1.420(5) .
C12 C13 1.379(6) .
C12 C14 1.445(5) .
C13 H13 0.9500 .
C14 C15 1.421(5) .
C15 C16 1.411(5) .
C16 C18 1.413(5) .
C17 C18 1.383(6) .
C17 C25 1.495(5) .
C18 C19 1.486(5) .
C19 C24 1.401(6) .
C19 C20 1.405(5) .
C20 C21 1.373(6) .
C20 H20 0.9500 .
C21 C22 1.399(7) .
C21 H21 0.9500 .
C22 C23 1.383(6) .
C22 H22 0.9500 .
C23 C24 1.400(6) .
C23 H23 0.9500 .
C24 H24 0.9500 .
C25 C30 1.397(5) .
C25 C26 1.400(5) .
C26 C27 1.394(6) .
C26 H26 0.9500 .
C27 C28 1.389(6) .
C27 H27 0.9500 .
C28 C29 1.378(6) .
C28 H28 0.9500 .
C29 C30 1.390(6) .
C29 H29 0.9500 .
C30 H30 0.9500 .
Cl4 C32 1.59(4) .
Cl5 C32 1.67(2) .
C31 H31 0.9900 .
C31 H32 0.9900 .
C32 H33 0.9900 .
C32 H34 0.9900 .
